data_7039542
loop_
_publ_author_name
'Kohler, Lars'
'Hayes, Dugan'
'Hong, Jiyun'
'Carter, Tyler J.'
'Shelby, Megan L.'
'Fransted, Kelly A.'
'Chen, Lin X.'
'Mulfort, Karen L.'

_publ_section_title
;
 Synthesis, structure, ultrafast kinetics, and light-induced dynamics of
 CuHETPHEN chromophores.
;
_journal_issue 24
_journal_name_full 'Dalton transactions (Cambridge, England : 2003)'
_journal_page_first 9871
_journal_page_last 9883
_journal_paper_doi 10.1039/c6dt00324a
_journal_volume 45
_journal_year 2016
_chemical_formula_sum 'C44 H40 Cu F6 N4 P'
_chemical_formula_weight 833.31
_chemical_name_systematic
'(2,9-dimesityl-1,10-phenanthroline)(2,9-dimethyl-1,10-phenanthroline)copper(I) hexafluorophosphate'
_space_group_IT_number 14
_symmetry_cell_setting monoclinic
_symmetry_space_group_name_Hall '-P 2yn'
_symmetry_space_group_name_H-M 'P 1 21/n 1'
_atom_sites_solution_hydrogens geom
_atom_sites_solution_primary direct
_atom_sites_solution_secondary difmap
_audit_creation_method SHELXL-97
_audit_update_record
;
2016-01-11 deposited with the CCDC.
2016-02-22 downloaded from the CCDC.
;
_cell_angle_alpha 90.00
_cell_angle_beta 99.9985(7)
_cell_angle_gamma 90.00
_cell_formula_units_Z 4
_cell_length_a 13.3154(7)
_cell_length_b 21.4250(11)
_cell_length_c 13.5787(7)
_cell_measurement_reflns_used 67098
_cell_measurement_temperature 100(2)
_cell_measurement_theta_max 0.7465
_cell_measurement_theta_min 0.6905
_cell_volume 3814.9(3)
_computing_structure_refinement 'SHELXL-97 (Sheldrick, 2008)'
_computing_structure_solution 'SHELXS-97 (Sheldrick, 2008)'
_diffrn_ambient_temperature 100(2)
_diffrn_measured_fraction_theta_full 0.999
_diffrn_measured_fraction_theta_max 0.951
_diffrn_measurement_device_type 'Bruker Apex II'
_diffrn_measurement_method '0.5 deg w/ exposures'
_diffrn_radiation_monochromator graphite
_diffrn_radiation_source 'fine-focus sealed tube'
_diffrn_radiation_type MoK\a
_diffrn_radiation_wavelength 0.71073
_diffrn_reflns_av_R_equivalents 0.0213
_diffrn_reflns_av_sigmaI/netI 0.0173
_diffrn_reflns_limit_h_max 20
_diffrn_reflns_limit_h_min -20
_diffrn_reflns_limit_k_max 32
_diffrn_reflns_limit_k_min -32
_diffrn_reflns_limit_l_max 20
_diffrn_reflns_limit_l_min -20
_diffrn_reflns_number 66201
_diffrn_reflns_theta_full 25.00
_diffrn_reflns_theta_max 33.07
_diffrn_reflns_theta_min 1.80
_exptl_absorpt_coefficient_mu 0.682
_exptl_absorpt_correction_T_max 33.07
_exptl_absorpt_correction_T_min 1.80
_exptl_absorpt_correction_type multi-scan
_exptl_absorpt_process_details sadabs
_exptl_crystal_colour red
_exptl_crystal_density_diffrn 1.451
_exptl_crystal_density_method 'not measured'
_exptl_crystal_description block
_exptl_crystal_F_000 1720
_exptl_crystal_size_max 0.271
_exptl_crystal_size_mid 0.131
_exptl_crystal_size_min 0.093
_refine_diff_density_max 1.265
_refine_diff_density_min -0.587
_refine_diff_density_rms 0.081
_refine_ls_extinction_method none
_refine_ls_goodness_of_fit_ref 1.042
_refine_ls_hydrogen_treatment mixed
_refine_ls_matrix_type full
_refine_ls_number_parameters 505
_refine_ls_number_reflns 13753
_refine_ls_number_restraints 0
_refine_ls_restrained_S_all 1.042
_refine_ls_R_factor_all 0.0477
_refine_ls_R_factor_gt 0.0403
_refine_ls_shift/su_max 0.002
_refine_ls_shift/su_mean 0.000
_refine_ls_structure_factor_coef Fsqd
_refine_ls_weighting_details 'calc w=1/[\s^2^(Fo^2^)+(0.0610P)^2^+3.1260P] where P=(Fo^2^+2Fc^2^)/3'
_refine_ls_weighting_scheme calc
_refine_ls_wR_factor_gt 0.1116
_refine_ls_wR_factor_ref 0.1166
_reflns_number_gt 12000
_reflns_number_total 13753
_reflns_threshold_expression >2sigma(I)
_cod_data_source_file c6dt00324a2.cif
_cod_data_source_block p21n
_cod_depositor_comments
;
The following automatic conversions were performed:

'_symmetry_cell_setting' value 'Monoclinic' changed to 'monoclinic'
according to
/usr/data/users/saulius/crontab/automatic-downloads/rss-feeds/RSC/lib/dictionaries/cif_core.dic
dictionary named 'cif_core.dic' version 2.4.2 from 2011-04-26.

'_exptl_absorpt_correction_type' value 'multi scan' changed to
'multi-scan' according to
/usr/data/users/saulius/crontab/automatic-downloads/rss-feeds/RSC/lib/dictionaries/cif_core.dic
dictionary named 'cif_core.dic' version 2.4.2 from 2011-04-26.

Automatic conversion script
Id: cif_fix_values 4268 2015-11-12 08:31:59Z antanas 
;
_cod_original_sg_symbol_H-M P2(1)/n
_cod_database_code 7039542

loop_
_symmetry_equiv_pos_as_xyz
'x, y, z'
'-x+1/2, y+1/2, -z+1/2'
'-x, -y, -z'
'x-1/2, -y-1/2, z-1/2'

loop_
_atom_site_label
_atom_site_type_symbol
_atom_site_fract_x
_atom_site_fract_y
_atom_site_fract_z
_atom_site_U_iso_or_equiv
_atom_site_adp_type
_atom_site_occupancy
_atom_site_symmetry_multiplicity
_atom_site_calc_flag
_atom_site_refinement_flags
Cu1 Cu 0.791471(12) 0.170330(7) 0.402385(12) 0.01298(5) Uani 1 1 d .
P1 P 1.26411(3) 0.431960(17) 0.37691(3) 0.01738(7) Uani 1 1 d .
F1 F 1.23629(9) 0.48919(5) 0.30173(8) 0.0339(2) Uani 1 1 d .
N1 N 0.65040(9) 0.20262(5) 0.40834(8) 0.01417(19) Uani 1 1 d .
C1 C 0.56333(10) 0.17092(6) 0.40587(10) 0.0155(2) Uani 1 1 d .
F2 F 1.20207(9) 0.46439(6) 0.45462(8) 0.0344(2) Uani 1 1 d .
N2 N 0.81992(10) 0.26650(5) 0.39088(9) 0.0162(2) Uani 1 1 d .
C2 C 0.56581(10) 0.10207(6) 0.39279(10) 0.0147(2) Uani 1 1 d .
F3 F 1.16376(9) 0.39606(6) 0.32572(9) 0.0362(3) Uani 1 1 d .
N3 N 0.90723(9) 0.14764(6) 0.52156(8) 0.0156(2) Uani 1 1 d .
C3 C 0.61146(10) 0.06498(6) 0.47384(10) 0.0151(2) Uani 1 1 d .
N4 N 0.86065(8) 0.10423(5) 0.33285(8) 0.01304(18) Uani 1 1 d .
F4 F 1.29354(8) 0.37484(5) 0.45342(8) 0.0294(2) Uani 1 1 d .
C4 C 0.65829(11) 0.09219(7) 0.57344(10) 0.0187(2) Uani 1 1 d .
H4A H 0.6850 0.0592 0.6182 0.028 Uiso 1 1 calc R
H4B H 0.6072 0.1147 0.6010 0.028 Uiso 1 1 calc R
H4C H 0.7124 0.1201 0.5647 0.028 Uiso 1 1 calc R
F5 F 1.32817(9) 0.40037(5) 0.30113(8) 0.0322(2) Uani 1 1 d .
C5 C 0.61297(10) 0.00038(7) 0.46090(11) 0.0176(2) Uani 1 1 d .
H5A H 0.6417 -0.0246 0.5145 0.021 Uiso 1 1 calc R
F6 F 1.36566(8) 0.46819(5) 0.42951(8) 0.0304(2) Uani 1 1 d .
C6 C 0.57282(11) -0.02789(7) 0.37020(12) 0.0200(3) Uani 1 1 d .
C7 C 0.58117(14) -0.09740(8) 0.35709(14) 0.0289(3) Uani 1 1 d .
H7A H 0.5497 -0.1088 0.2905 0.043 Uiso 1 1 calc R
H7B H 0.5474 -0.1185 0.4045 0.043 Uiso 1 1 calc R
H7C H 0.6518 -0.1092 0.3680 0.043 Uiso 1 1 calc R
C8 C 0.52629(11) 0.00984(8) 0.29151(11) 0.0215(3) Uani 1 1 d .
H8A H 0.4978 -0.0086 0.2311 0.026 Uiso 1 1 calc R
C9 C 0.52148(11) 0.07438(7) 0.30129(10) 0.0184(2) Uani 1 1 d .
C10 C 0.47203(13) 0.11229(9) 0.21217(12) 0.0264(3) Uani 1 1 d .
H10A H 0.4465 0.0848 0.1578 0.040 Uiso 1 1 calc R
H10B H 0.5215 0.1401 0.1923 0.040 Uiso 1 1 calc R
H10C H 0.4167 0.1361 0.2298 0.040 Uiso 1 1 calc R
C11 C 0.47150(11) 0.20152(8) 0.41683(11) 0.0212(3) Uani 1 1 d .
H11A H 0.4114 0.1788 0.4119 0.025 Uiso 1 1 calc R
C12 C 0.47094(12) 0.26461(8) 0.43465(11) 0.0240(3) Uani 1 1 d .
H12A H 0.4111 0.2845 0.4435 0.029 Uiso 1 1 calc R
C13 C 0.56175(12) 0.29874(7) 0.43932(10) 0.0209(3) Uani 1 1 d .
C14 C 0.56953(15) 0.36466(8) 0.45941(11) 0.0269(3) Uani 1 1 d .
H14A H 0.5127 0.3864 0.4722 0.032 Uiso 1 1 calc R
C15 C 0.65825(16) 0.39563(7) 0.46004(12) 0.0284(3) Uani 1 1 d .
H15A H 0.6620 0.4379 0.4757 0.034 Uiso 1 1 calc R
C16 C 0.74663(14) 0.36428(7) 0.43693(11) 0.0235(3) Uani 1 1 d .
C17 C 0.84000(16) 0.39426(7) 0.43104(12) 0.0293(4) Uani 1 1 d .
H17A H 0.8480 0.4366 0.4455 0.035 Uiso 1 1 calc R
C18 C 0.91875(15) 0.36077(7) 0.40398(12) 0.0274(3) Uani 1 1 d .
H18A H 0.9802 0.3804 0.3997 0.033 Uiso 1 1 calc R
C19 C 0.90616(12) 0.29612(7) 0.38254(11) 0.0202(3) Uani 1 1 d .
C20 C 0.98650(12) 0.25793(7) 0.34794(11) 0.0208(3) Uani 1 1 d .
C21 C 1.07968(12) 0.24700(8) 0.41172(12) 0.0252(3) Uani 1 1 d .
C22 C 1.10323(14) 0.27521(10) 0.51523(13) 0.0317(4) Uani 1 1 d .
H22A H 1.1702 0.2626 0.5471 0.048 Uiso 1 1 calc R
H22B H 1.0540 0.2610 0.5541 0.048 Uiso 1 1 calc R
H22C H 1.1005 0.3199 0.5102 0.048 Uiso 1 1 calc R
C23 C 1.15146(13) 0.20855(10) 0.37899(14) 0.0311(4) Uani 1 1 d .
H23A H 1.2129 0.2007 0.4214 0.037 Uiso 1 1 calc R
C24 C 1.13356(14) 0.18145(9) 0.28414(14) 0.0304(4) Uani 1 1 d .
C25 C 1.21179(16) 0.13996(12) 0.24947(18) 0.0429(5) Uani 1 1 d .
H25A H 1.1865 0.1258 0.1827 0.064 Uiso 1 1 calc R
H25B H 1.2250 0.1047 0.2934 0.064 Uiso 1 1 calc R
H25C H 1.2738 0.1630 0.2502 0.064 Uiso 1 1 calc R
C26 C 1.04169(13) 0.19356(8) 0.22180(12) 0.0266(3) Uani 1 1 d .
H26A H 1.0296 0.1761 0.1581 0.032 Uiso 1 1 calc R
C27 C 0.96693(12) 0.23104(7) 0.25159(11) 0.0218(3) Uani 1 1 d .
C28 C 0.86818(14) 0.24136(8) 0.17996(12) 0.0265(3) Uani 1 1 d .
H28A H 0.8702 0.2193 0.1188 0.040 Uiso 1 1 calc R
H28B H 0.8592 0.2852 0.1662 0.040 Uiso 1 1 calc R
H28C H 0.8123 0.2262 0.2094 0.040 Uiso 1 1 calc R
C29 C 0.74129(12) 0.29966(6) 0.41678(10) 0.0177(2) Uani 1 1 d .
C30 C 0.64898(11) 0.26596(6) 0.42206(10) 0.0166(2) Uani 1 1 d .
C31 C 0.92731(12) 0.16919(7) 0.61513(11) 0.0213(3) Uani 1 1 d .
C32 C 0.85296(14) 0.21393(8) 0.64800(11) 0.0256(3) Uani 1 1 d .
H32A H 0.7972 0.2208 0.5940 0.038 Uiso 1 1 calc R
H32B H 0.8865 0.2529 0.6668 0.038 Uiso 1 1 calc R
H32C H 0.8276 0.1968 0.7042 0.038 Uiso 1 1 calc R
C33 C 1.01669(14) 0.15129(10) 0.68111(12) 0.0319(4) Uani 1 1 d .
H33A H 1.0285 0.1662 0.7465 0.038 Uiso 1 1 calc R
C34 C 1.08555(13) 0.11245(11) 0.64973(13) 0.0347(4) Uani 1 1 d .
H34A H 1.1444 0.1009 0.6933 0.042 Uiso 1 1 calc R
C35 C 1.06707(12) 0.08985(9) 0.55059(13) 0.0273(3) Uani 1 1 d .
C36 C 1.13481(13) 0.04867(11) 0.51088(16) 0.0360(4) Uani 1 1 d .
H36A H 1.1947 0.0357 0.5515 0.043 Uiso 1 1 calc R
C37 C 1.11316(13) 0.02837(10) 0.41521(16) 0.0342(4) Uani 1 1 d .
H37A H 1.1590 0.0023 0.3907 0.041 Uiso 1 1 calc R
C38 C 1.02046(12) 0.04640(8) 0.35097(13) 0.0241(3) Uani 1 1 d .
C39 C 0.99356(14) 0.02607(8) 0.25101(14) 0.0284(3) Uani 1 1 d .
H39A H 1.0377 0.0009 0.2226 0.034 Uiso 1 1 calc R
C40 C 0.90171(13) 0.04381(7) 0.19624(12) 0.0245(3) Uani 1 1 d .
H40A H 0.8833 0.0307 0.1303 0.029 Uiso 1 1 calc R
C41 C 0.83481(11) 0.08213(6) 0.23984(10) 0.0166(2) Uani 1 1 d .
C42 C 0.73160(12) 0.09785(8) 0.18313(11) 0.0218(3) Uani 1 1 d .
H42A H 0.6965 0.1240 0.2235 0.033 Uiso 1 1 calc R
H42B H 0.6934 0.0602 0.1666 0.033 Uiso 1 1 calc R
H42C H 0.7385 0.1196 0.1228 0.033 Uiso 1 1 calc R
C43 C 0.95155(10) 0.08619(7) 0.38807(10) 0.0164(2) Uani 1 1 d .
C44 C 0.97588(10) 0.10883(7) 0.48935(10) 0.0178(2) Uani 1 1 d .

loop_
_atom_site_aniso_label
_atom_site_aniso_U_11
_atom_site_aniso_U_22
_atom_site_aniso_U_33
_atom_site_aniso_U_23
_atom_site_aniso_U_13
_atom_site_aniso_U_12
Cu1 0.01599(8) 0.01056(7) 0.01303(8) -0.00059(5) 0.00429(5) 0.00274(5)
P1 0.02139(16) 0.01716(16) 0.01415(15) 0.00000(12) 0.00467(12) 0.00204(12)
F1 0.0421(6) 0.0284(5) 0.0292(5) 0.0126(4) 0.0007(4) -0.0001(4)
N1 0.0185(5) 0.0130(5) 0.0117(4) 0.0014(4) 0.0047(4) 0.0049(4)
C1 0.0161(5) 0.0185(6) 0.0128(5) 0.0034(4) 0.0050(4) 0.0063(4)
F2 0.0398(6) 0.0362(6) 0.0311(5) 0.0016(4) 0.0169(5) 0.0193(5)
N2 0.0250(6) 0.0114(5) 0.0131(5) -0.0008(4) 0.0058(4) -0.0005(4)
C2 0.0117(5) 0.0178(6) 0.0154(5) 0.0027(4) 0.0042(4) 0.0022(4)
F3 0.0280(5) 0.0374(6) 0.0410(6) 0.0029(5) -0.0005(4) -0.0115(4)
N3 0.0164(5) 0.0178(5) 0.0126(5) -0.0001(4) 0.0025(4) -0.0024(4)
C3 0.0121(5) 0.0178(6) 0.0160(5) 0.0027(4) 0.0043(4) 0.0015(4)
N4 0.0141(5) 0.0124(4) 0.0132(4) -0.0009(3) 0.0040(4) 0.0015(3)
F4 0.0364(5) 0.0244(5) 0.0294(5) 0.0097(4) 0.0117(4) 0.0124(4)
C4 0.0187(6) 0.0217(6) 0.0153(6) 0.0022(5) 0.0019(4) 0.0010(5)
F5 0.0400(6) 0.0345(6) 0.0266(5) -0.0115(4) 0.0185(4) -0.0029(4)
C5 0.0153(6) 0.0174(6) 0.0210(6) 0.0036(5) 0.0061(5) 0.0015(4)
F6 0.0304(5) 0.0267(5) 0.0312(5) -0.0096(4) -0.0026(4) -0.0007(4)
C6 0.0189(6) 0.0179(6) 0.0253(7) -0.0017(5) 0.0093(5) -0.0010(5)
C7 0.0333(8) 0.0195(7) 0.0365(9) -0.0034(6) 0.0135(7) -0.0024(6)
C8 0.0198(6) 0.0249(7) 0.0202(6) -0.0028(5) 0.0049(5) -0.0025(5)
C9 0.0157(6) 0.0239(6) 0.0158(6) 0.0014(5) 0.0029(4) 0.0014(5)
C10 0.0242(7) 0.0352(8) 0.0186(6) 0.0043(6) 0.0001(5) 0.0067(6)
C11 0.0182(6) 0.0273(7) 0.0195(6) 0.0049(5) 0.0071(5) 0.0095(5)
C12 0.0264(7) 0.0296(7) 0.0176(6) 0.0048(5) 0.0087(5) 0.0169(6)
C13 0.0320(7) 0.0193(6) 0.0123(5) 0.0022(4) 0.0064(5) 0.0150(5)
C14 0.0442(9) 0.0206(7) 0.0165(6) 0.0006(5) 0.0070(6) 0.0184(6)
C15 0.0539(11) 0.0139(6) 0.0172(6) -0.0014(5) 0.0049(6) 0.0130(6)
C16 0.0445(9) 0.0109(5) 0.0150(6) -0.0008(4) 0.0051(6) 0.0044(5)
C17 0.0545(11) 0.0115(6) 0.0213(7) -0.0023(5) 0.0052(7) -0.0044(6)
C18 0.0446(9) 0.0155(6) 0.0227(7) -0.0025(5) 0.0080(6) -0.0107(6)
C19 0.0312(7) 0.0147(6) 0.0156(6) -0.0017(4) 0.0066(5) -0.0063(5)
C20 0.0258(7) 0.0198(6) 0.0186(6) -0.0039(5) 0.0089(5) -0.0103(5)
C21 0.0228(7) 0.0302(8) 0.0237(7) -0.0075(6) 0.0070(5) -0.0136(6)
C22 0.0293(8) 0.0406(10) 0.0249(7) -0.0117(7) 0.0034(6) -0.0137(7)
C23 0.0182(7) 0.0422(10) 0.0340(9) -0.0099(7) 0.0075(6) -0.0099(6)
C24 0.0239(7) 0.0376(9) 0.0332(8) -0.0085(7) 0.0148(6) -0.0086(6)
C25 0.0271(9) 0.0579(14) 0.0480(12) -0.0140(10) 0.0183(8) -0.0023(9)
C26 0.0302(8) 0.0303(8) 0.0224(7) -0.0075(6) 0.0136(6) -0.0093(6)
C27 0.0281(7) 0.0219(6) 0.0170(6) -0.0028(5) 0.0080(5) -0.0089(5)
C28 0.0376(9) 0.0247(7) 0.0170(6) -0.0004(5) 0.0038(6) -0.0034(6)
C29 0.0312(7) 0.0104(5) 0.0120(5) -0.0002(4) 0.0051(5) 0.0036(5)
C30 0.0264(6) 0.0131(5) 0.0110(5) 0.0011(4) 0.0054(4) 0.0075(5)
C31 0.0252(7) 0.0255(7) 0.0131(6) -0.0008(5) 0.0028(5) -0.0075(5)
C32 0.0377(8) 0.0242(7) 0.0157(6) -0.0067(5) 0.0068(6) -0.0057(6)
C33 0.0294(8) 0.0494(11) 0.0146(6) 0.0009(6) -0.0030(6) -0.0102(7)
C34 0.0199(7) 0.0577(12) 0.0232(7) 0.0103(8) -0.0052(6) -0.0023(7)
C35 0.0150(6) 0.0412(9) 0.0248(7) 0.0096(6) 0.0009(5) 0.0031(6)
C36 0.0159(7) 0.0522(12) 0.0402(10) 0.0158(9) 0.0051(6) 0.0131(7)
C37 0.0211(7) 0.0407(10) 0.0430(10) 0.0102(8) 0.0120(7) 0.0160(7)
C38 0.0199(6) 0.0245(7) 0.0303(7) 0.0028(6) 0.0109(6) 0.0082(5)
C39 0.0306(8) 0.0247(7) 0.0341(8) -0.0046(6) 0.0173(7) 0.0090(6)
C40 0.0308(8) 0.0213(7) 0.0241(7) -0.0088(5) 0.0126(6) 0.0012(6)
C41 0.0202(6) 0.0150(5) 0.0155(5) -0.0034(4) 0.0060(4) -0.0006(4)
C42 0.0227(6) 0.0275(7) 0.0148(6) -0.0046(5) 0.0017(5) -0.0002(5)
C43 0.0135(5) 0.0178(6) 0.0186(6) 0.0011(4) 0.0051(4) 0.0033(4)
C44 0.0130(5) 0.0233(6) 0.0171(6) 0.0040(5) 0.0022(4) 0.0009(5)

loop_
_atom_type_symbol
_atom_type_description
_atom_type_scat_dispersion_real
_atom_type_scat_dispersion_imag
_atom_type_scat_source
C C 0.0033 0.0016 'International Tables Vol C Tables 4.2.6.8 and 6.1.1.4'
H H 0.0000 0.0000 'International Tables Vol C Tables 4.2.6.8 and 6.1.1.4'
N N 0.0061 0.0033 'International Tables Vol C Tables 4.2.6.8 and 6.1.1.4'
F F 0.0171 0.0103 'International Tables Vol C Tables 4.2.6.8 and 6.1.1.4'
P P 0.1023 0.0942 'International Tables Vol C Tables 4.2.6.8 and 6.1.1.4'
Cu Cu 0.3201 1.2651 'International Tables Vol C Tables 4.2.6.8 and 6.1.1.4'

loop_
_geom_angle_atom_site_label_1
_geom_angle_atom_site_label_2
_geom_angle_atom_site_label_3
_geom_angle
N4 Cu1 N1 139.99(5)
N4 Cu1 N3 82.15(5)
N1 Cu1 N3 128.02(5)
N4 Cu1 N2 123.44(5)
N1 Cu1 N2 81.26(5)
N3 Cu1 N2 99.62(5)
F3 P1 F5 90.89(7)
F3 P1 F1 90.46(6)
F5 P1 F1 90.24(7)
F3 P1 F2 90.43(7)
F5 P1 F2 178.67(7)
F1 P1 F2 89.95(6)
F3 P1 F4 90.36(6)
F5 P1 F4 89.79(6)
F1 P1 F4 179.18(7)
F2 P1 F4 90.01(6)
F3 P1 F6 179.61(7)
F5 P1 F6 89.36(6)
F1 P1 F6 89.83(6)
F2 P1 F6 89.32(6)
F4 P1 F6 89.35(6)
C1 N1 C30 118.26(12)
C1 N1 Cu1 129.30(9)
C30 N1 Cu1 112.34(9)
N1 C1 C11 121.43(13)
N1 C1 C2 117.98(11)
C11 C1 C2 120.59(13)
C19 N2 C29 119.07(12)
C19 N2 Cu1 129.82(10)
C29 N2 Cu1 109.58(9)
C3 C2 C9 120.62(13)
C3 C2 C1 118.85(12)
C9 C2 C1 120.52(12)
C31 N3 C44 118.82(13)
C31 N3 Cu1 130.98(11)
C44 N3 Cu1 109.83(9)
C5 C3 C2 118.38(13)
C5 C3 C4 118.98(12)
C2 C3 C4 122.64(12)
C41 N4 C43 118.50(11)
C41 N4 Cu1 128.98(9)
C43 N4 Cu1 112.10(9)
C6 C5 C3 122.05(13)
C5 C6 C8 118.43(14)
C5 C6 C7 120.62(14)
C8 C6 C7 120.94(15)
C9 C8 C6 121.60(14)
C8 C9 C2 118.86(13)
C8 C9 C10 118.61(14)
C2 C9 C10 122.49(14)
C12 C11 C1 120.32(15)
C11 C12 C13 119.28(13)
C12 C13 C30 117.41(13)
C12 C13 C14 123.54(14)
C30 C13 C14 119.05(15)
C15 C14 C13 121.09(14)
C14 C15 C16 121.11(14)
C29 C16 C17 116.75(15)
C29 C16 C15 119.06(16)
C17 C16 C15 124.19(14)
C18 C17 C16 119.86(14)
C17 C18 C19 119.78(16)
N2 C19 C18 121.30(15)
N2 C19 C20 116.26(12)
C18 C19 C20 122.43(14)
C21 C20 C27 120.31(15)
C21 C20 C19 120.29(13)
C27 C20 C19 119.37(14)
C23 C21 C20 118.95(15)
C23 C21 C22 119.36(16)
C20 C21 C22 121.68(16)
C21 C23 C24 121.63(17)
C26 C24 C23 118.50(17)
C26 C24 C25 120.32(17)
C23 C24 C25 121.18(19)
C24 C26 C27 122.03(15)
C26 C27 C20 118.57(15)
C26 C27 C28 118.94(14)
C20 C27 C28 122.49(15)
N2 C29 C16 123.18(14)
N2 C29 C30 116.96(12)
C16 C29 C30 119.85(13)
N1 C30 C13 123.12(14)
N1 C30 C29 117.28(12)
C13 C30 C29 119.59(13)
N3 C31 C33 121.14(15)
N3 C31 C32 118.08(14)
C33 C31 C32 120.76(14)
C34 C33 C31 120.45(16)
C33 C34 C35 119.56(15)
C44 C35 C34 117.00(16)
C44 C35 C36 119.39(16)
C34 C35 C36 123.61(16)
C37 C36 C35 121.09(15)
C36 C37 C38 120.96(16)
C43 C38 C39 117.30(14)
C43 C38 C37 119.38(16)
C39 C38 C37 123.32(15)
C40 C39 C38 119.34(14)
C39 C40 C41 120.09(14)
N4 C41 C40 121.57(13)
N4 C41 C42 118.06(12)
C40 C41 C42 120.36(13)
N4 C43 C38 123.08(13)
N4 C43 C44 117.39(12)
C38 C43 C44 119.52(13)
N3 C44 C35 123.01(14)
N3 C44 C43 117.35(12)
C35 C44 C43 119.63(14)

loop_
_geom_bond_atom_site_label_1
_geom_bond_atom_site_label_2
_geom_bond_distance
Cu1 N4 2.0119(11)
Cu1 N1 2.0165(11)
Cu1 N3 2.0892(12)
Cu1 N2 2.1058(12)
P1 F3 1.5930(12)
P1 F5 1.5966(10)
P1 F1 1.5974(11)
P1 F2 1.6067(11)
P1 F4 1.6091(10)
P1 F6 1.6143(11)
N1 C1 1.3391(18)
N1 C30 1.3704(17)
C1 C11 1.4179(19)
C1 C2 1.4867(19)
N2 C19 1.3340(19)
N2 C29 1.3610(18)
C2 C3 1.4071(18)
C2 C9 1.4106(19)
N3 C31 1.3346(18)
N3 C44 1.3627(18)
C3 C5 1.3958(19)
C3 C4 1.5050(19)
N4 C41 1.3368(17)
N4 C43 1.3644(17)
C5 C6 1.393(2)
C6 C8 1.396(2)
C6 C7 1.506(2)
C8 C9 1.392(2)
C9 C10 1.510(2)
C11 C12 1.373(2)
C12 C13 1.405(3)
C13 C30 1.4113(19)
C13 C14 1.439(2)
C14 C15 1.354(3)
C15 C16 1.436(2)
C16 C29 1.4108(19)
C16 C17 1.414(3)
C17 C18 1.372(3)
C18 C19 1.419(2)
C19 C20 1.486(2)
C20 C21 1.404(2)
C20 C27 1.412(2)
C21 C23 1.392(3)
C21 C22 1.512(2)
C23 C24 1.395(3)
C24 C26 1.386(3)
C24 C25 1.506(3)
C26 C27 1.392(2)
C27 C28 1.510(2)
C29 C30 1.438(2)
C31 C33 1.413(2)
C31 C32 1.500(2)
C33 C34 1.360(3)
C34 C35 1.411(3)
C35 C44 1.407(2)
C35 C36 1.432(3)
C36 C37 1.353(3)
C37 C38 1.435(2)
C38 C43 1.4082(19)
C38 C39 1.411(2)
C39 C40 1.370(3)
C40 C41 1.4145(19)
C41 C42 1.493(2)
C43 C44 1.441(2)
